data_7701216
loop_
_publ_author_name
'Fowler, Jonathan M.'
'Britton, Edward'
'Pask, Christopher M.'
'Willans, Charlotte E.'
'Hardie, Michaele J.'

_publ_section_title
;
 Cyclotriveratrylene-tethered trinuclear palladium(ii)-NHC complexes;
 reversal of site selectivity in Suzuki-Miyaura reactions.
;
_journal_issue 39
_journal_name_full 'Dalton transactions (Cambridge, England : 2003)'
_journal_page_first 14687
_journal_page_last 14695
_journal_paper_doi 10.1039/c9dt03400e
_journal_volume 48
_journal_year 2019
_chemical_formula_moiety 'C21 H20 Cl I2 N3 O2 Pd'
_chemical_formula_sum 'C21 H20 Cl I2 N3 O2 Pd'
_chemical_formula_weight 742.05
_chemical_name_systematic
;
trans-(3-chloropyridyl)-1-(2-methoxyphenyoxy)methyl-3-methylbenzimidazol-2-ylidene palladium(II) iodide
;
_space_group_crystal_system monoclinic
_space_group_IT_number 14
_space_group_name_Hall '-P 2ybc'
_space_group_name_H-M_alt 'P 1 21/c 1'
_symmetry_space_group_name_Hall '-P 2ybc'
_symmetry_space_group_name_H-M 'P 1 21/c 1'
_atom_sites_solution_hydrogens geom
_atom_sites_solution_primary direct
_audit_creation_date 2019-03-22
_audit_creation_method
;
Olex2 1.2
(compiled 2018.05.29 svn.r3508 for OlexSys, GUI svn.r5506)
;
_audit_update_record
;
2019-03-25 deposited with the CCDC.    2019-09-16 downloaded from the CCDC.
;
_cell_angle_alpha 90
_cell_angle_beta 93.4572(3)
_cell_angle_gamma 90
_cell_formula_units_Z 4
_cell_length_a 13.6170(5)
_cell_length_b 10.99476(3)
_cell_length_c 15.82037(5)
_cell_measurement_reflns_used 32682
_cell_measurement_temperature 100(2)
_cell_measurement_theta_max 35.953
_cell_measurement_theta_min 1.2399
_cell_volume 2364.25(9)
_computing_molecular_graphics 'Olex2 (Dolomanov et al., 2009)'
_computing_publication_material 'Olex2 (Dolomanov et al., 2009)'
_computing_structure_refinement 'ShelXL (Sheldrick, 2015)'
_computing_structure_solution 'SIR2004 (Burla et al.,  2007)'
_diffrn_ambient_temperature 100(2)
_diffrn_measured_fraction_theta_full 1.000
_diffrn_measured_fraction_theta_max 0.998
_diffrn_measurement_device 'Fixed \c 3-circle diffractometer'
_diffrn_measurement_device_type 'Fluid Film Devices'
_diffrn_measurement_method 'shutterless scans'
_diffrn_radiation_type synchrotron
_diffrn_radiation_wavelength 0.6889
_diffrn_reflns_av_R_equivalents 0.0391
_diffrn_reflns_av_unetI/netI 0.0261
_diffrn_reflns_Laue_measured_fraction_full 1.000
_diffrn_reflns_Laue_measured_fraction_max 0.998
_diffrn_reflns_limit_h_max 19
_diffrn_reflns_limit_h_min -19
_diffrn_reflns_limit_k_max 15
_diffrn_reflns_limit_k_min -15
_diffrn_reflns_limit_l_max 22
_diffrn_reflns_limit_l_min -22
_diffrn_reflns_number 40488
_diffrn_reflns_point_group_measured_fraction_full 1.000
_diffrn_reflns_point_group_measured_fraction_max 0.998
_diffrn_reflns_theta_full 24.415
_diffrn_reflns_theta_max 29.998
_diffrn_reflns_theta_min 1.452
_diffrn_source 'Diamond Light Source'
_exptl_absorpt_coefficient_mu 3.335
_exptl_absorpt_correction_T_max 1.0
_exptl_absorpt_correction_T_min 0.9691
_exptl_absorpt_correction_type empirical
_exptl_absorpt_process_details
;
CCP4 7.0.040: AIMLESS, version 0.5.32 : 29/03/17
Scaling & analysis of unmerged intensities, absorption correction using spherical harmonics
;
_exptl_crystal_colour yellow
_exptl_crystal_colour_primary yellow
_exptl_crystal_density_diffrn 2.085
_exptl_crystal_description block
_exptl_crystal_F_000 1408
_exptl_crystal_size_max 0.16
_exptl_crystal_size_mid 0.12
_exptl_crystal_size_min 0.09
_refine_diff_density_max 0.675
_refine_diff_density_min -0.481
_refine_diff_density_rms 0.086
_refine_ls_extinction_method none
_refine_ls_goodness_of_fit_ref 1.049
_refine_ls_hydrogen_treatment constr
_refine_ls_matrix_type full
_refine_ls_number_parameters 273
_refine_ls_number_reflns 7553
_refine_ls_number_restraints 0
_refine_ls_restrained_S_all 1.049
_refine_ls_R_factor_all 0.0189
_refine_ls_R_factor_gt 0.0181
_refine_ls_shift/su_max 0.003
_refine_ls_shift/su_mean 0.000
_refine_ls_structure_factor_coef Fsqd
_refine_ls_weighting_details 'w=1/[\s^2^(Fo^2^)+(0.0092P)^2^+1.6285P] where P=(Fo^2^+2Fc^2^)/3'
_refine_ls_weighting_scheme calc
_refine_ls_wR_factor_gt 0.0438
_refine_ls_wR_factor_ref 0.0443
_reflns_Friedel_coverage 0.000
_reflns_number_gt 7258
_reflns_number_total 7553
_reflns_threshold_expression 'I > 2\s(I)'
_cod_data_source_file c9dt03400e2.cif
_cod_data_source_block shelxt_a
_cod_depositor_comments 'Adding full bibliography for 7701214--7701219.cif.'
_cod_original_cell_volume 2364.24(9)
_cod_database_code 7701216
_shelx_shelxl_version_number 2014/7
_shelx_space_group_comment
;
The symmetry employed for this shelxl refinement is uniquely defined
by the following loop, which should always be used as a source of
symmetry information in preference to the above space-group names.
They are only intended as comments.
;
_shelx_estimated_absorpt_t_max 0.753
_shelx_estimated_absorpt_t_min 0.617
_olex2_refinement_description
;
1. Fixed Uiso
 At 1.2 times of:
  All C(H) groups, All C(H,H) groups
 At 1.5 times of:
  All C(H,H,H) groups
2.a Secondary CH2 refined with riding coordinates:
 C14(H14A,H14B)
2.b Aromatic/amide H refined with riding coordinates:
 C1(H1), C5(H5), C17(H17), C3(H3), C4(H4), C18(H18), C11(H11), C10(H10),
 C19(H19), C16(H16), C12(H12), C9(H9)
2.c Idealised Me refined as rotating group:
 C7(H7A,H7B,H7C), C21(H21A,H21B,H21C)
;
_olex2_submission_special_instructions 'No special instructions were received'

loop_
_space_group_symop_operation_xyz
'x, y, z'
'-x, y+1/2, -z+1/2'
'-x, -y, -z'
'x, -y-1/2, z-1/2'

loop_
_atom_site_label
_atom_site_type_symbol
_atom_site_fract_x
_atom_site_fract_y
_atom_site_fract_z
_atom_site_U_iso_or_equiv
_atom_site_adp_type
_atom_site_occupancy
_atom_site_site_symmetry_order
_atom_site_calc_flag
_atom_site_refinement_flags_posn
I1 I 0.86080(2) 0.46122(2) 0.14019(2) 0.01638(3) Uani 1 1 d .
I2 I 0.65604(2) 0.40793(2) 0.40545(2) 0.02146(3) Uani 1 1 d .
Pd1 Pd 0.76146(2) 0.44960(2) 0.27606(2) 0.01327(3) Uani 1 1 d .
Cl1 Cl 0.92430(3) 0.79466(4) 0.50461(2) 0.02121(7) Uani 1 1 d .
O1 O 0.63895(8) 0.10400(10) 0.19846(7) 0.0173(2) Uani 1 1 d .
O2 O 0.78217(9) 0.11652(11) 0.32022(7) 0.0204(2) Uani 1 1 d .
N3 N 0.88322(10) 0.51060(12) 0.35361(8) 0.0156(2) Uani 1 1 d .
N2 N 0.62038(9) 0.30737(12) 0.16119(8) 0.0150(2) Uani 1 1 d .
N1 N 0.57227(9) 0.49306(12) 0.18233(8) 0.0157(2) Uani 1 1 d .
C6 C 0.64480(11) 0.41293(13) 0.20215(9) 0.0145(3) Uani 1 1 d .
C1 C 0.86987(11) 0.60982(14) 0.40155(9) 0.0163(3) Uani 1 1 d .
H1 H 0.8065 0.6394 0.4065 0.020 Uiso 1 1 calc R
C5 C 0.97488(12) 0.46679(14) 0.34934(10) 0.0174(3) Uani 1 1 d .
H5 H 0.9843 0.3974 0.3172 0.021 Uiso 1 1 calc R
C2 C 0.94838(11) 0.66893(14) 0.44374(9) 0.0165(3) Uani 1 1 d .
C17 C 0.75513(12) -0.19367(14) 0.17122(10) 0.0191(3) Uani 1 1 d .
H17 H 0.7481 -0.2618 0.1365 0.023 Uiso 1 1 calc R
C3 C 1.04367(12) 0.62559(15) 0.43849(10) 0.0186(3) Uani 1 1 d .
H3 H 1.0971 0.6651 0.4657 0.022 Uiso 1 1 calc R
C13 C 0.52965(11) 0.32038(14) 0.11530(9) 0.0159(3) Uani 1 1 d .
C14 C 0.68414(11) 0.20319(14) 0.15742(10) 0.0159(3) Uani 1 1 d .
H14A H 0.6939 0.1826 0.0989 0.019 Uiso 1 1 calc R
H14B H 0.7477 0.2211 0.1856 0.019 Uiso 1 1 calc R
C4 C 1.05617(12) 0.52130(15) 0.39113(10) 0.0186(3) Uani 1 1 d .
H4 H 1.1185 0.4880 0.3873 0.022 Uiso 1 1 calc R
C18 C 0.82922(12) -0.18900(15) 0.23525(10) 0.0194(3) Uani 1 1 d .
H18 H 0.8716 -0.2548 0.2435 0.023 Uiso 1 1 calc R
C8 C 0.49963(11) 0.43950(14) 0.12884(10) 0.0162(3) Uani 1 1 d .
C11 C 0.38396(12) 0.28414(18) 0.03156(11) 0.0248(3) Uani 1 1 d .
H11 H 0.3430 0.2326 -0.0011 0.030 Uiso 1 1 calc R
C10 C 0.35437(12) 0.40456(17) 0.04321(11) 0.0246(3) Uani 1 1 d .
H10 H 0.2950 0.4310 0.0175 0.030 Uiso 1 1 calc R
C19 C 0.84115(12) -0.08734(15) 0.28736(10) 0.0183(3) Uani 1 1 d .
H19 H 0.8910 -0.0855 0.3302 0.022 Uiso 1 1 calc R
C16 C 0.69120(12) -0.09523(14) 0.15933(10) 0.0187(3) Uani 1 1 d .
H16 H 0.6407 -0.0980 0.1171 0.022 Uiso 1 1 calc R
C12 C 0.47236(12) 0.23893(16) 0.06708(10) 0.0208(3) Uani 1 1 d .
H12 H 0.4919 0.1589 0.0590 0.025 Uiso 1 1 calc R
C7 C 0.56736(12) 0.61845(15) 0.21181(12) 0.0219(3) Uani 1 1 d .
H7A H 0.5111 0.6282 0.2449 0.033 Uiso 1 1 calc GR
H7B H 0.5618 0.6723 0.1640 0.033 Uiso 1 1 calc GR
H7C H 0.6260 0.6375 0.2460 0.033 Uiso 1 1 calc GR
C9 C 0.41169(12) 0.48558(16) 0.09238(11) 0.0208(3) Uani 1 1 d .
H9 H 0.3925 0.5657 0.1004 0.025 Uiso 1 1 calc R
C15 C 0.70293(11) 0.00641(14) 0.21021(10) 0.0154(3) Uani 1 1 d .
C20 C 0.77808(11) 0.01139(14) 0.27490(10) 0.0162(3) Uani 1 1 d .
C21 C 0.86368(14) 0.13231(18) 0.38016(12) 0.0282(4) Uani 1 1 d .
H21A H 0.9239 0.1274 0.3517 0.042 Uiso 1 1 calc GR
H21B H 0.8628 0.0697 0.4224 0.042 Uiso 1 1 calc GR
H21C H 0.8593 0.2105 0.4067 0.042 Uiso 1 1 calc GR

loop_
_atom_site_aniso_label
_atom_site_aniso_U_11
_atom_site_aniso_U_22
_atom_site_aniso_U_33
_atom_site_aniso_U_23
_atom_site_aniso_U_13
_atom_site_aniso_U_12
I1 0.01679(5) 0.01880(5) 0.01376(5) 0.00065(3) 0.00270(3) -0.00155(3)
I2 0.02244(5) 0.02605(6) 0.01652(5) 0.00082(4) 0.00643(4) -0.00071(4)
Pd1 0.01284(5) 0.01499(5) 0.01200(5) -0.00164(4) 0.00092(4) -0.00064(4)
Cl1 0.02376(18) 0.02007(17) 0.01946(17) -0.00701(14) -0.00159(14) 0.00151(14)
O1 0.0142(5) 0.0139(5) 0.0237(6) 0.0000(4) 0.0010(4) 0.0002(4)
O2 0.0210(5) 0.0213(5) 0.0185(5) -0.0057(4) -0.0035(4) 0.0019(4)
N3 0.0161(6) 0.0181(6) 0.0126(5) -0.0015(5) 0.0010(4) 0.0001(5)
N2 0.0136(5) 0.0159(6) 0.0152(6) -0.0013(4) -0.0012(4) 0.0010(4)
N1 0.0139(6) 0.0159(6) 0.0174(6) -0.0010(5) 0.0016(5) -0.0001(4)
C6 0.0145(6) 0.0159(6) 0.0133(6) -0.0009(5) 0.0017(5) 0.0002(5)
C1 0.0168(7) 0.0185(7) 0.0134(6) -0.0011(5) 0.0006(5) 0.0013(5)
C5 0.0192(7) 0.0176(7) 0.0156(7) -0.0023(5) 0.0024(5) 0.0008(5)
C2 0.0202(7) 0.0163(6) 0.0128(6) -0.0014(5) 0.0003(5) -0.0001(5)
C17 0.0204(7) 0.0149(6) 0.0222(7) -0.0014(6) 0.0027(6) -0.0014(5)
C3 0.0180(7) 0.0220(7) 0.0155(7) -0.0016(6) -0.0003(5) -0.0027(6)
C13 0.0136(6) 0.0205(7) 0.0134(6) 0.0005(5) -0.0004(5) 0.0006(5)
C14 0.0145(6) 0.0163(6) 0.0169(7) -0.0007(5) 0.0018(5) 0.0013(5)
C4 0.0157(7) 0.0233(7) 0.0167(7) -0.0009(6) 0.0014(5) 0.0009(6)
C18 0.0202(7) 0.0173(7) 0.0211(7) 0.0051(6) 0.0047(6) 0.0019(6)
C8 0.0152(6) 0.0177(7) 0.0156(7) 0.0006(5) 0.0015(5) 0.0002(5)
C11 0.0188(7) 0.0346(9) 0.0205(8) -0.0066(7) -0.0030(6) -0.0014(7)
C10 0.0162(7) 0.0365(10) 0.0206(8) 0.0012(7) -0.0033(6) 0.0044(6)
C19 0.0186(7) 0.0210(7) 0.0152(7) 0.0030(5) 0.0008(5) 0.0015(6)
C16 0.0179(7) 0.0179(7) 0.0200(7) -0.0008(6) -0.0004(6) -0.0024(5)
C12 0.0194(7) 0.0237(8) 0.0192(7) -0.0052(6) 0.0000(6) -0.0005(6)
C7 0.0192(7) 0.0150(7) 0.0321(9) -0.0032(6) 0.0057(6) 0.0000(6)
C9 0.0158(7) 0.0259(8) 0.0208(7) 0.0025(6) 0.0009(6) 0.0042(6)
C15 0.0128(6) 0.0154(6) 0.0179(7) 0.0005(5) 0.0014(5) -0.0008(5)
C20 0.0165(6) 0.0174(7) 0.0150(7) -0.0016(5) 0.0026(5) -0.0012(5)
C21 0.0289(9) 0.0312(9) 0.0233(8) -0.0079(7) -0.0093(7) 0.0007(7)

loop_
_atom_type_symbol
_atom_type_description
_atom_type_scat_dispersion_real
_atom_type_scat_dispersion_imag
_atom_type_scat_source
C C 0.0030 0.0010 'International Tables Vol C Tables 4.2.6.8 and 6.1.1.4'
H H 0.0000 0.0000 'International Tables Vol C Tables 4.2.6.8 and 6.1.1.4'
Cl Cl 0.1484 0.1585 'International Tables Vol C Tables 4.2.6.8 and 6.1.1.4'
I I -0.4620 1.7350 'International Tables Vol C Tables 4.2.6.8 and 6.1.1.4'
N N 0.0060 0.0030 'International Tables Vol C Tables 4.2.6.8 and 6.1.1.4'
O O 0.0110 0.0060 'International Tables Vol C Tables 4.2.6.8 and 6.1.1.4'
Pd Pd -0.9988 1.0072 'International Tables Vol C Tables 4.2.6.8 and 6.1.1.4'

loop_
_geom_angle_atom_site_label_1
_geom_angle_atom_site_label_2
_geom_angle_atom_site_label_3
_geom_angle
I2 Pd1 I1 172.220(6)
N3 Pd1 I1 92.02(3)
N3 Pd1 I2 92.85(3)
C6 Pd1 I1 87.72(4)
C6 Pd1 I2 88.13(4)
C6 Pd1 N3 173.37(6)
C15 O1 C14 111.55(11)
C20 O2 C21 117.36(13)
C1 N3 Pd1 117.16(10)
C5 N3 Pd1 123.79(10)
C5 N3 C1 118.43(13)
C6 N2 C13 110.00(12)
C6 N2 C14 124.55(13)
C13 N2 C14 125.04(13)
C6 N1 C8 110.43(13)
C6 N1 C7 126.25(13)
C8 N1 C7 123.33(13)
N2 C6 Pd1 128.80(11)
N1 C6 Pd1 124.20(11)
N1 C6 N2 107.00(13)
N3 C1 H1 119.2
N3 C1 C2 121.60(14)
C2 C1 H1 119.2
N3 C5 H5 118.8
N3 C5 C4 122.48(14)
C4 C5 H5 118.8
C1 C2 Cl1 118.45(12)
C1 C2 C3 120.39(14)
C3 C2 Cl1 121.14(12)
C18 C17 H17 120.3
C18 C17 C16 119.37(15)
C16 C17 H17 120.3
C2 C3 H3 121.3
C4 C3 C2 117.49(14)
C4 C3 H3 121.3
C8 C13 N2 105.90(13)
C12 C13 N2 131.94(15)
C12 C13 C8 122.12(14)
O1 C14 N2 108.13(12)
O1 C14 H14A 110.1
O1 C14 H14B 110.1
N2 C14 H14A 110.1
N2 C14 H14B 110.1
H14A C14 H14B 108.4
C5 C4 H4 120.2
C3 C4 C5 119.57(15)
C3 C4 H4 120.2
C17 C18 H18 119.5
C17 C18 C19 121.06(15)
C19 C18 H18 119.5
C13 C8 N1 106.67(13)
C13 C8 C9 122.10(15)
C9 C8 N1 131.23(15)
C10 C11 H11 118.8
C12 C11 H11 118.8
C12 C11 C10 122.32(16)
C11 C10 H10 119.2
C9 C10 C11 121.55(16)
C9 C10 H10 119.2
C18 C19 H19 120.2
C20 C19 C18 119.58(15)
C20 C19 H19 120.2
C17 C16 H16 120.0
C15 C16 C17 120.01(15)
C15 C16 H16 120.0
C13 C12 C11 115.89(16)
C13 C12 H12 122.1
C11 C12 H12 122.1
N1 C7 H7A 109.5
N1 C7 H7B 109.5
N1 C7 H7C 109.5
H7A C7 H7B 109.5
H7A C7 H7C 109.5
H7B C7 H7C 109.5
C8 C9 H9 122.0
C10 C9 C8 115.98(16)
C10 C9 H9 122.0
O1 C15 C20 119.45(14)
C16 C15 O1 119.87(14)
C16 C15 C20 120.67(14)
O2 C20 C19 125.70(14)
O2 C20 C15 114.98(14)
C19 C20 C15 119.31(14)
O2 C21 H21A 109.5
O2 C21 H21B 109.5
O2 C21 H21C 109.5
H21A C21 H21B 109.5
H21A C21 H21C 109.5
H21B C21 H21C 109.5

loop_
_geom_bond_atom_site_label_1
_geom_bond_atom_site_label_2
_geom_bond_distance
I1 Pd1 2.61107(14)
I2 Pd1 2.61058(15)
Pd1 N3 2.1115(13)
Pd1 C6 1.9568(15)
Cl1 C2 1.7274(15)
O1 C14 1.4276(18)
O1 C15 1.3875(18)
O2 C20 1.3595(19)
O2 C21 1.426(2)
N3 C1 1.347(2)
N3 C5 1.343(2)
N2 C6 1.3608(19)
N2 C13 1.4019(19)
N2 C14 1.4407(19)
N1 C6 1.3463(19)
N1 C8 1.393(2)
N1 C7 1.458(2)
C1 H1 0.9300
C1 C2 1.387(2)
C5 H5 0.9300
C5 C4 1.390(2)
C2 C3 1.389(2)
C17 H17 0.9300
C17 C18 1.387(2)
C17 C16 1.395(2)
C3 H3 0.9300
C3 C4 1.386(2)
C13 C8 1.393(2)
C13 C12 1.386(2)
C14 H14A 0.9700
C14 H14B 0.9700
C4 H4 0.9300
C18 H18 0.9300
C18 C19 1.392(2)
C8 C9 1.393(2)
C11 H11 0.9300
C11 C10 1.399(3)
C11 C12 1.389(2)
C10 H10 0.9300
C10 C9 1.391(3)
C19 H19 0.9300
C19 C20 1.391(2)
C16 H16 0.9300
C16 C15 1.381(2)
C12 H12 0.9300
C7 H7A 0.9600
C7 H7B 0.9600
C7 H7C 0.9600
C9 H9 0.9300
C15 C20 1.404(2)
C21 H21A 0.9600
C21 H21B 0.9600
C21 H21C 0.9600
